data_9001774
loop_
_publ_author_name
'Lager, G. A.'
'Von Dreele, R. B.'

_publ_section_title
;
 Neutron powder diffraction study of hydrogarnet to 9.0 GPa
 P = 6.1 GPa
;
_journal_name_full 'American Mineralogist'
_journal_page_first 1097
_journal_page_last 1104
_journal_volume 81
_journal_year 1996
_chemical_formula_sum 'Al2 Ca3 H12 O12'
_chemical_name_mineral Katoite
_space_group_IT_number 230
_symmetry_space_group_name_Hall '-I 4bd 2c 3'
_symmetry_space_group_name_H-M 'I a -3 d'
_cell_angle_alpha 90
_cell_angle_beta 90
_cell_angle_gamma 90
_cell_length_a 12.163
_cell_length_b 12.163
_cell_length_c 12.163
_cell_formula_units_Z 8
_cell_volume 1799.377
_database_code_amcsd 0001830
_diffrn_ambient_pressure 6.1e+06
_exptl_crystal_density_diffrn 2.793
_cod_original_formula_sum 'Ca3 Al2 H12 O12'
_cod_database_code 9001774

loop_
_space_group_symop_operation_xyz
x,y,z
1/2+x,1/2+y,1/2+z
z,1/2-x,1/2+y
1/2+z,-x,+y
-y,1/2+z,1/2-x
1/2-y,+z,-x
x,1/2-y,1/2+z
1/2+x,-y,+z
-z,1/2+x,1/2-y
1/2-z,+x,-y
y,1/2-z,1/2+x
1/2+y,-z,+x
-x,1/2+y,1/2-z
1/2-x,+y,-z
3/4+x,1/4-z,3/4-y
1/4+x,3/4-z,1/4-y
3/4-z,1/4+y,3/4+x
1/4-z,3/4+y,1/4+x
3/4+y,1/4-x,3/4-z
1/4+y,3/4-x,1/4-z
3/4-x,1/4+z,3/4+y
1/4-x,3/4+z,1/4+y
3/4+z,1/4-y,3/4-x
1/4+z,3/4-y,1/4-x
3/4-y,1/4+x,3/4+z
1/4-y,3/4+x,1/4+z
1/4+x,1/4+z,1/4+y
3/4+x,3/4+z,3/4+y
1/4-z,1/4-y,1/4-x
3/4-z,3/4-y,3/4-x
1/4+y,1/4+x,1/4+z
3/4+y,3/4+x,3/4+z
1/4-x,1/4-z,1/4-y
3/4-x,3/4-z,3/4-y
1/4+z,1/4+y,1/4+x
3/4+z,3/4+y,3/4+x
1/4-y,1/4-x,1/4-z
3/4-y,3/4-x,3/4-z
1/2+z,x,1/2-y
+z,1/2+x,-y
1/2-y,-z,1/2+x
-y,1/2-z,+x
1/2+x,y,1/2-z
+x,1/2+y,-z
1/2-z,-x,1/2+y
-z,1/2-x,+y
1/2+y,z,1/2-x
+y,1/2+z,-x
1/2-x,-y,1/2+z
-x,1/2-y,+z
1/2-z,1/2+x,y
-z,+x,1/2+y
1/2+y,1/2-z,-x
+y,-z,1/2-x
1/2-x,1/2+y,z
-x,+y,1/2+z
1/2+z,1/2-x,-y
+z,-x,1/2-y
1/2-y,1/2+z,x
-y,+z,1/2+x
1/2+x,1/2-y,-z
+x,-y,1/2-z
3/4-x,3/4+z,1/4-y
1/4-x,1/4+z,3/4-y
3/4+z,3/4-y,1/4+x
1/4+z,1/4-y,3/4+x
3/4-y,3/4+x,1/4-z
1/4-y,1/4+x,3/4-z
3/4+x,3/4-z,1/4+y
1/4+x,1/4-z,3/4+y
3/4-z,3/4+y,1/4-x
1/4-z,1/4+y,3/4-x
3/4+y,3/4-x,1/4+z
1/4+y,1/4-x,3/4+z
1/4-x,3/4-z,3/4+y
3/4-x,1/4-z,1/4+y
1/4+z,3/4+y,3/4-x
3/4+z,1/4+y,1/4-x
1/4-y,3/4-x,3/4+z
3/4-y,1/4-x,1/4+z
1/4+x,3/4+z,3/4-y
3/4+x,1/4+z,1/4-y
1/4-z,3/4-y,3/4+x
3/4-z,1/4-y,1/4+x
1/4+y,3/4+x,3/4-z
3/4+y,1/4+x,1/4-z
-z,-x,-y
1/2-z,1/2-x,1/2-y
y,z,x
1/2+y,1/2+z,1/2+x
-x,-y,-z
1/2-x,1/2-y,1/2-z
z,x,y
1/2+z,1/2+x,1/2+y
-y,-z,-x
1/2-y,1/2-z,1/2-x

loop_
_atom_site_label
_atom_site_fract_x
_atom_site_fract_y
_atom_site_fract_z
_atom_site_U_iso_or_equiv
Ca 0.12500 0.00000 0.25000 0.00010
Al 0.00000 0.00000 0.50000 0.00600
H 0.15500 0.08280 0.79270 0.04200
O 0.03060 0.05500 0.64050 0.00400

loop_
_cod_related_entry_id
_cod_related_entry_database
_cod_related_entry_code
1 AMCSD 0001830
